data_1543092
loop_
_publ_author_name
'Gupta, Sandeep K.'
'Rajeshkumar, Thayalan'
'Rajaraman, Gopalan'
'Murugavel, Ramaswamy'

_publ_section_title
;
 An air-stable Dy(iii) single-ion magnet with high anisotropy barrier and
 blocking temperature
;
_journal_issue 8
_journal_name_full 'Chem. Sci.'
_journal_page_first 5181
_journal_paper_doi 10.1039/C6SC00279J
_journal_volume 7
_journal_year 2016
_chemical_formula_moiety 'C20 H60 Dy N4 O7 P2, 2(C10 H25 N2 O P), 3(I), H2 O'
_chemical_formula_sum 'C40 H112 Dy I3 N8 O10 P4'
_chemical_formula_weight 1532.45
_space_group_crystal_system triclinic
_space_group_IT_number 2
_space_group_name_Hall '-P 1'
_space_group_name_H-M_alt 'P -1'
_symmetry_space_group_name_Hall '-P 1'
_symmetry_space_group_name_H-M 'P -1'
_atom_sites_solution_hydrogens mixed
_audit_creation_method SHELXL-2014/7
_audit_update_record
;
2015-10-05 deposited with the CCDC.
2016-04-13 downloaded from the CCDC.
;
_cell_angle_alpha 92.199(10)
_cell_angle_beta 108.292(8)
_cell_angle_gamma 115.120(8)
_cell_formula_units_Z 2
_cell_length_a 13.7628(10)
_cell_length_b 14.6969(13)
_cell_length_c 20.612(3)
_cell_measurement_reflns_used 7693
_cell_measurement_temperature 120(2)
_cell_measurement_theta_max 31.3
_cell_measurement_theta_min 2.1
_cell_volume 3512.0(8)
_computing_cell_refinement
;
CrystalClear-SM Expert 2.0 r3 (Rigaku, 2009)
;
_computing_data_collection
;
CrystalClear-SM Expert 2.0 r3 (Rigaku, 2009)
;
_computing_data_reduction
;
CrystalClear-SM Expert 2.0 r3 (Rigaku, 2009)
;
_computing_molecular_graphics 'CrystalStructure 4.0 (Rigaku, 2010)'
_computing_publication_material 'CrystalStructure 4.0'
_computing_structure_refinement 'SHELXL-2014/7 (Sheldrick, 2014)'
_computing_structure_solution 'SHELXS-97 (Sheldrick, 1990)'
_diffrn_ambient_temperature 120(2)
_diffrn_detector_area_resol_mean 28.5714
_diffrn_measured_fraction_theta_full 0.988
_diffrn_measured_fraction_theta_max 0.987
_diffrn_measurement_device_type
;
Rigaku Saturn724+ (2x2 bin mode)
;
_diffrn_measurement_method 'profile data from \w-scans'
_diffrn_radiation_type MoK\a
_diffrn_radiation_wavelength 0.71075
_diffrn_reflns_av_R_equivalents 0.0245
_diffrn_reflns_av_unetI/netI 0.0327
_diffrn_reflns_Laue_measured_fraction_full 0.988
_diffrn_reflns_Laue_measured_fraction_max 0.987
_diffrn_reflns_limit_h_max 16
_diffrn_reflns_limit_h_min -15
_diffrn_reflns_limit_k_max 17
_diffrn_reflns_limit_k_min -17
_diffrn_reflns_limit_l_max 24
_diffrn_reflns_limit_l_min -21
_diffrn_reflns_number 27150
_diffrn_reflns_point_group_measured_fraction_full 0.988
_diffrn_reflns_point_group_measured_fraction_max 0.987
_diffrn_reflns_theta_full 25.242
_diffrn_reflns_theta_max 25.250
_diffrn_reflns_theta_min 2.473
_diffrn_source 'Sealed Tube'
_exptl_absorpt_coefficient_mu 2.520
_exptl_absorpt_correction_T_max 1.000
_exptl_absorpt_correction_T_min 0.897
_exptl_absorpt_correction_type multi-scan
_exptl_absorpt_process_details 'REQAB (Rigaku, 1998)'
_exptl_crystal_colour 'pale yellow'
_exptl_crystal_density_diffrn 1.449
_exptl_crystal_description block
_exptl_crystal_F_000 1546
_exptl_crystal_size_max 0.160
_exptl_crystal_size_mid 0.120
_exptl_crystal_size_min 0.060
_refine_diff_density_max 1.336
_refine_diff_density_min -1.403
_refine_diff_density_rms 0.091
_refine_ls_extinction_method none
_refine_ls_goodness_of_fit_ref 1.090
_refine_ls_hydrogen_treatment mixed
_refine_ls_matrix_type full
_refine_ls_number_parameters 684
_refine_ls_number_reflns 12555
_refine_ls_number_restraints 9
_refine_ls_restrained_S_all 1.089
_refine_ls_R_factor_all 0.0335
_refine_ls_R_factor_gt 0.0318
_refine_ls_shift/su_max 0.002
_refine_ls_shift/su_mean 0.000
_refine_ls_structure_factor_coef Fsqd
_refine_ls_weighting_details 'w=1/[\s^2^(Fo^2^)+(0.0157P)^2^+8.7024P] where P=(Fo^2^+2Fc^2^)/3'
_refine_ls_weighting_scheme calc
_refine_ls_wR_factor_gt 0.0658
_refine_ls_wR_factor_ref 0.0667
_reflns_Friedel_coverage 0.000
_reflns_number_gt 12026
_reflns_number_total 12555
_reflns_threshold_expression 'I > 2\s(I)'
_cod_data_source_file c6sc00279j2.cif
_cod_data_source_block SKG899
_cod_depositor_comments
;
The following automatic conversions were performed:

'_exptl_absorpt_correction_type' value 'Multi-scan' changed to
'multi-scan' according to
/usr/data/users/saulius/crontab/automatic-downloads/rss-feeds/RSC/lib/dictionaries/cif_core.dic
dictionary named 'cif_core.dic' version 2.4.2 from 2011-04-26.

Automatic conversion script
Id: cif_fix_values 4268 2015-11-12 08:31:59Z antanas 

 Adding full bibliography for 1543092--1543094.cif.
;
_cod_original_cell_volume 3511.9(7)
_cod_database_code 1543092
_shelx_shelxl_version_number 2014/7
_shelx_space_group_comment
;
The symmetry employed for this shelxl refinement is uniquely defined
by the following loop, which should always be used as a source of
symmetry information in preference to the above space-group names.
They are only intended as comments.
;
_shelx_estimated_absorpt_t_min 0.689
_shelx_estimated_absorpt_t_max 0.864

loop_
_space_group_symop_operation_xyz
'x, y, z'
'-x, -y, -z'

loop_
_atom_site_label
_atom_site_type_symbol
_atom_site_fract_x
_atom_site_fract_y
_atom_site_fract_z
_atom_site_U_iso_or_equiv
_atom_site_adp_type
_atom_site_occupancy
_atom_site_site_symmetry_order
_atom_site_calc_flag
_atom_site_refinement_flags_posn
_atom_site_refinement_flags_adp
C1 C 1.0088(3) 0.6934(3) 0.4775(2) 0.0240(8) Uani 1 1 d . .
C2 C 0.9910(4) 0.6361(3) 0.5361(2) 0.0303(9) Uani 1 1 d . .
H2A H 0.9823 0.6768 0.5706 0.046 Uiso 1 1 calc R U
H2B H 1.0579 0.6245 0.5586 0.046 Uiso 1 1 calc R U
H2C H 0.9215 0.5699 0.5170 0.046 Uiso 1 1 calc R U
C3 C 1.1125(4) 0.8006(3) 0.5071(2) 0.0322(10) Uani 1 1 d . .
H3A H 1.1828 0.7939 0.5290 0.048 Uiso 1 1 calc R U
H3B H 1.1009 0.8380 0.5420 0.048 Uiso 1 1 calc R U
H3C H 1.1200 0.8382 0.4693 0.048 Uiso 1 1 calc R U
C4 C 1.0320(4) 0.6329(4) 0.4261(2) 0.0344(10) Uani 1 1 d . .
H4A H 0.9668 0.5641 0.4075 0.052 Uiso 1 1 calc R U
H4B H 1.1024 0.6276 0.4507 0.052 Uiso 1 1 calc R U
H4C H 1.0414 0.6689 0.3878 0.052 Uiso 1 1 calc R U
C5 C 0.7685(4) 0.8021(3) 0.4624(2) 0.0283(9) Uani 1 1 d . .
H5 H 0.7150 0.7655 0.4136 0.034 Uiso 1 1 calc R U
C6 C 0.8250(4) 0.9167(3) 0.4629(3) 0.0431(12) Uani 1 1 d . .
H6A H 0.8685 0.9304 0.4318 0.065 Uiso 1 1 calc R U
H6B H 0.8774 0.9543 0.5104 0.065 Uiso 1 1 calc R U
H6C H 0.7653 0.9392 0.4469 0.065 Uiso 1 1 calc R U
C7 C 0.6985(4) 0.7769(4) 0.5089(3) 0.0438(12) Uani 1 1 d . .
H7A H 0.7492 0.8122 0.5571 0.066 Uiso 1 1 calc R U
H7B H 0.6620 0.7027 0.5067 0.066 Uiso 1 1 calc R U
H7C H 0.6389 0.7994 0.4932 0.066 Uiso 1 1 calc R U
C8 C 0.6851(3) 0.5313(3) 0.4262(2) 0.0271(9) Uani 1 1 d . .
H8 H 0.7136 0.5668 0.4757 0.033 Uiso 1 1 calc R U
C9 C 0.6777(4) 0.4249(3) 0.4268(2) 0.0357(10) Uani 1 1 d . .
H9A H 0.7550 0.4314 0.4502 0.054 Uiso 1 1 calc R U
H9B H 0.6457 0.3870 0.3787 0.054 Uiso 1 1 calc R U
H9C H 0.6278 0.3878 0.4517 0.054 Uiso 1 1 calc R U
C10 C 0.5665(4) 0.5231(3) 0.3888(3) 0.0392(11) Uani 1 1 d . .
H10A H 0.5365 0.4878 0.3402 0.059 Uiso 1 1 calc R U
H10B H 0.5723 0.5920 0.3900 0.059 Uiso 1 1 calc R U
H10C H 0.5143 0.4842 0.4120 0.059 Uiso 1 1 calc R U
C11 C 0.8337(3) 0.7420(3) 0.02381(19) 0.0213(8) Uani 1 1 d . .
C12 C 0.9614(3) 0.7881(4) 0.0699(2) 0.0329(10) Uani 1 1 d . .
H12A H 0.9934 0.8627 0.0828 0.049 Uiso 1 1 calc R U
H12B H 1.0031 0.7719 0.0443 0.049 Uiso 1 1 calc R U
H12C H 0.9695 0.7592 0.1122 0.049 Uiso 1 1 calc R U
C13 C 0.7801(4) 0.6248(3) 0.0065(2) 0.0356(10) Uani 1 1 d . .
H13A H 0.8241 0.6048 -0.0150 0.053 Uiso 1 1 calc R U
H13B H 0.7001 0.5966 -0.0259 0.053 Uiso 1 1 calc R U
H13C H 0.7819 0.5980 0.0495 0.053 Uiso 1 1 calc R U
C14 C 0.8210(3) 0.7841(3) -0.04364(19) 0.0254(9) Uani 1 1 d . .
H14A H 0.7393 0.7530 -0.0737 0.038 Uiso 1 1 calc R U
H14B H 0.8640 0.7677 -0.0680 0.038 Uiso 1 1 calc R U
H14C H 0.8515 0.8587 -0.0323 0.038 Uiso 1 1 calc R U
C15 C 0.7885(3) 0.9729(3) 0.0579(2) 0.0246(8) Uani 1 1 d . .
H15 H 0.7278 0.9327 0.0114 0.029 Uiso 1 1 calc R U
C16 C 0.7405(4) 1.0250(4) 0.0953(2) 0.0381(11) Uani 1 1 d . .
H16A H 0.7986 1.0638 0.1413 0.057 Uiso 1 1 calc R U
H16B H 0.6713 0.9729 0.1007 0.057 Uiso 1 1 calc R U
H16C H 0.7207 1.0719 0.0679 0.057 Uiso 1 1 calc R U
C17 C 0.8935(4) 1.0530(3) 0.0465(3) 0.0376(11) Uani 1 1 d . .
H17A H 0.9230 1.0186 0.0219 0.056 Uiso 1 1 calc R U
H17B H 0.9535 1.0934 0.0917 0.056 Uiso 1 1 calc R U
H17C H 0.8716 1.0985 0.0185 0.056 Uiso 1 1 calc R U
C18 C 0.5392(3) 0.7344(3) 0.0472(2) 0.0286(9) Uani 1 1 d . .
H18 H 0.5771 0.7784 0.0949 0.034 Uiso 1 1 calc R U
C19 C 0.4695(4) 0.7783(4) -0.0009(2) 0.0390(11) Uani 1 1 d . .
H19A H 0.4310 0.7356 -0.0479 0.059 Uiso 1 1 calc R U
H19B H 0.5209 0.8483 -0.0027 0.059 Uiso 1 1 calc R U
H19C H 0.4115 0.7794 0.0166 0.059 Uiso 1 1 calc R U
C20 C 0.4645(4) 0.6258(4) 0.0521(3) 0.0468(13) Uani 1 1 d . .
H20A H 0.5135 0.5984 0.0806 0.070 Uiso 1 1 calc R U
H20B H 0.4215 0.5827 0.0052 0.070 Uiso 1 1 calc R U
H20C H 0.4104 0.6260 0.0736 0.070 Uiso 1 1 calc R U
C21 C 0.0215(3) 0.5698(3) 0.8744(2) 0.0280(9) Uani 1 1 d . .
C22 C -0.0051(4) 0.6563(4) 0.8928(2) 0.0429(12) Uani 1 1 d . .
H22A H 0.0113 0.6693 0.9430 0.064 Uiso 1 1 calc R U
H22B H -0.0866 0.6363 0.8671 0.064 Uiso 1 1 calc R U
H22C H 0.0429 0.7187 0.8800 0.064 Uiso 1 1 calc R U
C23 C -0.0607(4) 0.4678(4) 0.8870(2) 0.0431(12) Uani 1 1 d . .
H23A H -0.0509 0.4747 0.9364 0.065 Uiso 1 1 calc R U
H23B H -0.0430 0.4133 0.8740 0.065 Uiso 1 1 calc R U
H23C H -0.1405 0.4503 0.8586 0.065 Uiso 1 1 calc R U
C24 C 0.1465(4) 0.5970(4) 0.9198(2) 0.0410(11) Uani 1 1 d . .
H24A H 0.1991 0.6628 0.9128 0.061 Uiso 1 1 calc R U
H24B H 0.1650 0.5433 0.9064 0.061 Uiso 1 1 calc R U
H24C H 0.1550 0.6024 0.9690 0.061 Uiso 1 1 calc R U
C25 C 0.2163(3) 0.6839(3) 0.7734(2) 0.0218(8) Uani 1 1 d . .
H25 H 0.2397 0.6368 0.8004 0.026 Uiso 1 1 calc R U
C26 C 0.2997(4) 0.7932(3) 0.8129(2) 0.0339(10) Uani 1 1 d . .
H26A H 0.2801 0.8411 0.7866 0.051 Uiso 1 1 calc R U
H26B H 0.3785 0.8070 0.8186 0.051 Uiso 1 1 calc R U
H26C H 0.2945 0.8020 0.8588 0.051 Uiso 1 1 calc R U
C27 C 0.2231(4) 0.6678(4) 0.7024(2) 0.0366(10) Uani 1 1 d . .
H27A H 0.1689 0.5970 0.6778 0.055 Uiso 1 1 calc R U
H27B H 0.3016 0.6812 0.7079 0.055 Uiso 1 1 calc R U
H27C H 0.2031 0.7150 0.6754 0.055 Uiso 1 1 calc R U
C28 C -0.1714(3) 0.5076(3) 0.6626(2) 0.0249(8) Uani 1 1 d . .
H28 H -0.1079 0.5270 0.6440 0.030 Uiso 1 1 calc R U
C29 C -0.2393(4) 0.5653(4) 0.6340(2) 0.0376(11) Uani 1 1 d . .
H29A H -0.2986 0.5507 0.6543 0.056 Uiso 1 1 calc R U
H29B H -0.2760 0.5433 0.5832 0.056 Uiso 1 1 calc R U
H29C H -0.1871 0.6391 0.6460 0.056 Uiso 1 1 calc R U
C30 C -0.2464(4) 0.3923(3) 0.6409(2) 0.0385(11) Uani 1 1 d . .
H30A H -0.1996 0.3577 0.6597 0.058 Uiso 1 1 calc R U
H30B H -0.2793 0.3727 0.5899 0.058 Uiso 1 1 calc R U
H30C H -0.3088 0.3721 0.6591 0.058 Uiso 1 1 calc R U
C31 C 0.6036(4) 1.0198(3) 0.6351(2) 0.0319(10) Uani 1 1 d . .
C32 C 0.6364(4) 1.1288(4) 0.6221(2) 0.0421(11) Uani 1 1 d . .
H32A H 0.7183 1.1636 0.6287 0.063 Uiso 1 1 calc R U
H32B H 0.6217 1.1666 0.6549 0.063 Uiso 1 1 calc R U
H32C H 0.5901 1.1260 0.5742 0.063 Uiso 1 1 calc R U
C33 C 0.4742(4) 0.9612(4) 0.6222(2) 0.0461(12) Uani 1 1 d . .
H33A H 0.4546 0.9996 0.6514 0.069 Uiso 1 1 calc R U
H33B H 0.4562 0.8934 0.6339 0.069 Uiso 1 1 calc R U
H33C H 0.4294 0.9533 0.5730 0.069 Uiso 1 1 calc R U
C34 C 0.6338(5) 0.9632(4) 0.5863(2) 0.0425(12) Uani 1 1 d . .
H34A H 0.5917 0.9614 0.5377 0.064 Uiso 1 1 calc R U
H34B H 0.6122 0.8930 0.5940 0.064 Uiso 1 1 calc R U
H34C H 0.7169 0.9993 0.5961 0.064 Uiso 1 1 calc R U
C35 C 0.7370(4) 0.8599(3) 0.7276(2) 0.0271(9) Uani 1 1 d . .
H35 H 0.7800 0.8963 0.6977 0.032 Uiso 1 1 calc R U
C36 C 0.8236(5) 0.8671(4) 0.7962(3) 0.0495(13) Uani 1 1 d . .
H36A H 0.8773 0.9393 0.8175 0.074 Uiso 1 1 calc R U
H36B H 0.8664 0.8314 0.7886 0.074 Uiso 1 1 calc R U
H36C H 0.7835 0.8351 0.8273 0.074 Uiso 1 1 calc R U
C37 C 0.6560(5) 0.7497(3) 0.6893(3) 0.0516(14) Uani 1 1 d . .
H37A H 0.6121 0.7128 0.7175 0.077 Uiso 1 1 calc R U
H37B H 0.7008 0.7163 0.6814 0.077 Uiso 1 1 calc R U
H37C H 0.6027 0.7487 0.6444 0.077 Uiso 1 1 calc R U
C38 C 0.6907(3) 1.0823(3) 0.8519(2) 0.0296(9) Uani 1 1 d . .
H38 H 0.7491 1.0562 0.8648 0.036 Uiso 1 1 calc R U
C39 C 0.7515(4) 1.1956(4) 0.8826(3) 0.0468(13) Uani 1 1 d . .
H39A H 0.8101 1.2314 0.8626 0.070 Uiso 1 1 calc R U
H39B H 0.7886 1.2066 0.9333 0.070 Uiso 1 1 calc R U
H39C H 0.6954 1.2225 0.8718 0.070 Uiso 1 1 calc R U
C40 C 0.5980(5) 1.0230(5) 0.8804(3) 0.0676(19) Uani 1 1 d . .
H40A H 0.5361 1.0429 0.8647 0.101 Uiso 1 1 calc R U
H40B H 0.6313 1.0385 0.9314 0.101 Uiso 1 1 calc R U
H40C H 0.5666 0.9493 0.8634 0.101 Uiso 1 1 calc R U
Dy1 Dy 0.84838(2) 0.74695(2) 0.25375(2) 0.01442(5) Uani 1 1 d . .
I1 I 0.49944(3) 0.23352(3) 0.73526(2) 0.05284(10) Uani 1 1 d . .
I2 I 0.48695(2) 0.61044(2) 0.82754(2) 0.02952(7) Uani 1 1 d . .
I3 I 0.02906(2) 0.87406(2) 0.68263(2) 0.02831(7) Uani 1 1 d . .
N1 N 0.8558(3) 0.7647(3) 0.48349(17) 0.0222(7) Uani 1 1 d . .
N2 N 0.7671(3) 0.5923(2) 0.39472(16) 0.0241(7) Uani 1 1 d D .
N3 N 0.8178(3) 0.9022(2) 0.09839(16) 0.0230(7) Uani 1 1 d D .
N4 N 0.6303(3) 0.7366(2) 0.02286(16) 0.0211(7) Uani 1 1 d D .
N5 N 0.0978(3) 0.6583(3) 0.76806(18) 0.0247(7) Uani 1 1 d . .
N6 N -0.1198(3) 0.5395(3) 0.73917(17) 0.0227(7) Uani 1 1 d D .
N7 N 0.6692(3) 0.9107(2) 0.73742(17) 0.0238(7) Uani 1 1 d D .
N8 N 0.6402(3) 1.0637(3) 0.77483(18) 0.0275(8) Uani 1 1 d D .
O1 O 0.8994(2) 0.75380(19) 0.36737(13) 0.0207(5) Uani 1 1 d . .
O2 O 0.7826(2) 0.73637(19) 0.14010(13) 0.0214(6) Uani 1 1 d . .
O3 O 0.0348(2) 0.46783(19) 0.76723(14) 0.0253(6) Uani 1 1 d . .
O4 O 0.8162(2) 1.0883(2) 0.73616(15) 0.0276(6) Uani 1 1 d . .
O5 O 0.8009(2) 0.57087(18) 0.24038(14) 0.0222(6) Uani 1 1 d . .
H5A H 0.7366 0.5336 0.2025 0.033 Uiso 1 1 d R U
H5B H 0.8584 0.5605 0.2352 0.033 Uiso 1 1 d R U
O6 O 1.0109(2) 0.7300(2) 0.25209(15) 0.0220(6) Uani 1 1 d . .
O7 O 0.9926(2) 0.91251(19) 0.26196(15) 0.0276(6) Uani 1 1 d . .
H7D H 0.9993 0.9564 0.2955 0.041 Uiso 1 1 d R U
H7E H 1.0593 0.9118 0.2713 0.041 Uiso 1 1 d R U
O8 O 0.7786(3) 0.8661(2) 0.26814(16) 0.0277(6) Uani 1 1 d D .
O9 O 0.6540(2) 0.6494(2) 0.24089(15) 0.0237(6) Uani 1 1 d D .
O10 O 0.6876(3) 0.5074(3) 0.7930(2) 0.0619(11) Uani 1 1 d G .
H10D H 0.6450 0.4426 0.7905 0.093 Uiso 1 1 d G U
H10E H 0.6546 0.5424 0.8026 0.093 Uiso 1 1 d G U
P1 P 0.88032(8) 0.70417(7) 0.42815(5) 0.01822(19) Uani 1 1 d . .
P2 P 0.76337(8) 0.77826(7) 0.07406(5) 0.01727(19) Uani 1 1 d . .
P3 P 0.00862(8) 0.55383(7) 0.78357(5) 0.0189(2) Uani 1 1 d . .
P4 P 0.69093(8) 1.02524(7) 0.72417(5) 0.0215(2) Uani 1 1 d . .
H1 H 0.903(4) 0.794(3) 0.520(2) 0.027(12) Uiso 1 1 d . .
H2 H 0.749(3) 0.567(3) 0.3520(12) 0.026(11) Uiso 1 1 d D .
H3 H 0.864(3) 0.928(3) 0.1407(12) 0.039(13) Uiso 1 1 d D .
H4 H 0.608(3) 0.703(3) -0.0177(12) 0.014(10) Uiso 1 1 d D .
H5C H 0.074(3) 0.697(3) 0.7542(18) 0.007(9) Uiso 1 1 d . .
H6 H -0.165(3) 0.532(3) 0.761(2) 0.034(13) Uiso 1 1 d D .
H6D H 1.073(4) 0.779(4) 0.252(2) 0.043(14) Uiso 1 1 d . .
H6E H 1.017(4) 0.675(4) 0.249(2) 0.038(14) Uiso 1 1 d . .
H7 H 0.614(3) 0.876(3) 0.751(2) 0.025(11) Uiso 1 1 d D .
H8A H 0.814(3) 0.9294(15) 0.277(2) 0.030(12) Uiso 1 1 d D .
H8B H 0.714(2) 0.847(4) 0.268(3) 0.058(18) Uiso 1 1 d D .
H8C H 0.607(3) 1.100(3) 0.7575(19) 0.022(11) Uiso 1 1 d D .
H9D H 0.612(3) 0.671(3) 0.246(2) 0.017(10) Uiso 1 1 d D .
H9E H 0.617(4) 0.589(4) 0.225(2) 0.029(13) Uiso 1 1 d . .

loop_
_atom_site_aniso_label
_atom_site_aniso_U_11
_atom_site_aniso_U_22
_atom_site_aniso_U_33
_atom_site_aniso_U_23
_atom_site_aniso_U_13
_atom_site_aniso_U_12
C1 0.025(2) 0.026(2) 0.022(2) 0.0039(16) 0.0047(16) 0.0157(17)
C2 0.036(2) 0.032(2) 0.023(2) 0.0068(17) 0.0039(18) 0.0203(19)
C3 0.028(2) 0.029(2) 0.033(2) 0.0021(18) 0.0065(18) 0.0102(18)
C4 0.037(2) 0.043(3) 0.032(2) 0.003(2) 0.0129(19) 0.027(2)
C5 0.033(2) 0.029(2) 0.028(2) -0.0001(17) 0.0094(18) 0.0208(19)
C6 0.046(3) 0.035(3) 0.051(3) 0.005(2) 0.014(2) 0.025(2)
C7 0.042(3) 0.050(3) 0.048(3) 0.001(2) 0.022(2) 0.026(2)
C8 0.028(2) 0.027(2) 0.022(2) 0.0015(16) 0.0102(17) 0.0086(17)
C9 0.037(2) 0.025(2) 0.044(3) 0.0110(19) 0.018(2) 0.0104(19)
C10 0.029(2) 0.033(2) 0.050(3) 0.004(2) 0.014(2) 0.010(2)
C11 0.0207(19) 0.025(2) 0.0216(19) 0.0073(16) 0.0105(16) 0.0111(16)
C12 0.025(2) 0.057(3) 0.026(2) 0.013(2) 0.0122(18) 0.025(2)
C13 0.052(3) 0.030(2) 0.041(3) 0.013(2) 0.027(2) 0.025(2)
C14 0.026(2) 0.029(2) 0.020(2) 0.0046(16) 0.0096(16) 0.0102(17)
C15 0.025(2) 0.021(2) 0.025(2) 0.0052(16) 0.0051(16) 0.0111(16)
C16 0.045(3) 0.038(3) 0.036(3) -0.001(2) 0.010(2) 0.027(2)
C17 0.042(3) 0.020(2) 0.051(3) 0.011(2) 0.018(2) 0.0134(19)
C18 0.020(2) 0.038(2) 0.024(2) 0.0044(18) 0.0076(16) 0.0106(18)
C19 0.025(2) 0.050(3) 0.044(3) 0.005(2) 0.009(2) 0.021(2)
C20 0.033(3) 0.048(3) 0.045(3) 0.014(2) 0.018(2) 0.003(2)
C21 0.027(2) 0.028(2) 0.026(2) 0.0027(17) 0.0090(17) 0.0113(18)
C22 0.043(3) 0.045(3) 0.036(3) -0.013(2) 0.015(2) 0.017(2)
C23 0.040(3) 0.045(3) 0.035(3) 0.017(2) 0.017(2) 0.009(2)
C24 0.032(2) 0.052(3) 0.028(2) 0.008(2) 0.0044(19) 0.015(2)
C25 0.0216(19) 0.0192(19) 0.027(2) 0.0043(16) 0.0084(16) 0.0113(16)
C26 0.025(2) 0.029(2) 0.041(3) -0.0012(19) 0.0067(19) 0.0109(18)
C27 0.030(2) 0.041(3) 0.032(2) -0.002(2) 0.0094(19) 0.012(2)
C28 0.0208(19) 0.030(2) 0.023(2) 0.0063(17) 0.0068(16) 0.0123(17)
C29 0.033(2) 0.049(3) 0.038(3) 0.021(2) 0.011(2) 0.025(2)
C30 0.035(3) 0.034(3) 0.037(3) -0.005(2) 0.009(2) 0.012(2)
C31 0.038(2) 0.034(2) 0.028(2) 0.0046(18) 0.0096(19) 0.021(2)
C32 0.057(3) 0.047(3) 0.038(3) 0.017(2) 0.018(2) 0.036(3)
C33 0.034(3) 0.053(3) 0.036(3) 0.001(2) -0.002(2) 0.017(2)
C34 0.064(3) 0.049(3) 0.026(2) 0.009(2) 0.016(2) 0.038(3)
C35 0.035(2) 0.023(2) 0.029(2) 0.0079(17) 0.0156(18) 0.0153(18)
C36 0.058(3) 0.076(4) 0.040(3) 0.031(3) 0.024(3) 0.048(3)
C37 0.066(4) 0.019(2) 0.073(4) 0.004(2) 0.041(3) 0.011(2)
C38 0.023(2) 0.030(2) 0.029(2) -0.0021(18) 0.0072(17) 0.0089(18)
C39 0.039(3) 0.036(3) 0.049(3) -0.013(2) 0.001(2) 0.015(2)
C40 0.049(3) 0.080(4) 0.040(3) -0.003(3) 0.021(3) -0.002(3)
Dy1 0.01575(9) 0.01495(9) 0.01585(9) 0.00408(6) 0.00699(6) 0.00901(7)
I1 0.03585(17) 0.04459(19) 0.0973(3) 0.01225(18) 0.03370(18) 0.02902(15)
I2 0.01897(13) 0.02771(14) 0.03084(15) -0.00510(11) 0.00318(11) 0.00607(11)
I3 0.03487(15) 0.01902(13) 0.02915(14) -0.00054(10) 0.00861(11) 0.01335(11)
N1 0.0269(18) 0.0271(18) 0.0128(16) 0.0000(14) 0.0050(14) 0.0146(15)
N2 0.0285(18) 0.0239(17) 0.0162(17) 0.0016(14) 0.0078(14) 0.0092(15)
N3 0.0246(17) 0.0183(16) 0.0178(17) 0.0025(13) 0.0003(14) 0.0078(14)
N4 0.0196(16) 0.0238(17) 0.0146(16) 0.0007(13) 0.0040(13) 0.0072(13)
N5 0.0186(17) 0.0217(18) 0.040(2) 0.0119(15) 0.0121(15) 0.0131(15)
N6 0.0215(17) 0.0289(18) 0.0253(18) 0.0040(14) 0.0116(14) 0.0161(14)
N7 0.0214(17) 0.0193(17) 0.0316(19) 0.0057(14) 0.0158(15) 0.0059(14)
N8 0.0224(17) 0.034(2) 0.0304(19) 0.0017(15) 0.0079(15) 0.0178(16)
O1 0.0254(14) 0.0196(13) 0.0174(13) 0.0030(10) 0.0075(11) 0.0108(11)
O2 0.0210(13) 0.0249(14) 0.0171(13) 0.0061(11) 0.0061(11) 0.0100(11)
O3 0.0200(13) 0.0190(13) 0.0396(16) 0.0010(12) 0.0117(12) 0.0113(11)
O4 0.0202(14) 0.0187(14) 0.0428(17) 0.0040(12) 0.0126(12) 0.0073(11)
O5 0.0149(12) 0.0182(13) 0.0344(15) 0.0002(11) 0.0086(11) 0.0090(11)
O6 0.0188(14) 0.0161(14) 0.0355(16) 0.0048(12) 0.0136(12) 0.0093(12)
O7 0.0248(14) 0.0178(14) 0.0435(17) 0.0007(12) 0.0170(13) 0.0099(12)
O8 0.0248(16) 0.0179(15) 0.0471(18) 0.0060(13) 0.0179(14) 0.0123(13)
O9 0.0181(14) 0.0228(16) 0.0366(17) 0.0046(13) 0.0139(12) 0.0123(13)
O10 0.039(2) 0.057(2) 0.092(3) 0.002(2) 0.033(2) 0.0193(19)
P1 0.0227(5) 0.0184(5) 0.0145(4) 0.0027(4) 0.0065(4) 0.0106(4)
P2 0.0168(5) 0.0176(5) 0.0157(5) 0.0042(4) 0.0055(4) 0.0065(4)
P3 0.0185(5) 0.0176(5) 0.0248(5) 0.0035(4) 0.0081(4) 0.0118(4)
P4 0.0186(5) 0.0197(5) 0.0257(5) 0.0010(4) 0.0085(4) 0.0084(4)

loop_
_atom_type_symbol
_atom_type_description
_atom_type_scat_dispersion_real
_atom_type_scat_dispersion_imag
_atom_type_scat_source
C C 0.0033 0.0016 'International Tables Vol C Tables 4.2.6.8 and 6.1.1.4'
H H 0.0000 0.0000 'International Tables Vol C Tables 4.2.6.8 and 6.1.1.4'
Dy Dy -0.1892 4.4098 'International Tables Vol C Tables 4.2.6.8 and 6.1.1.4'
I I -0.4742 1.8119 'International Tables Vol C Tables 4.2.6.8 and 6.1.1.4'
N N 0.0061 0.0033 'International Tables Vol C Tables 4.2.6.8 and 6.1.1.4'
O O 0.0106 0.0060 'International Tables Vol C Tables 4.2.6.8 and 6.1.1.4'
P P 0.1023 0.0942 'International Tables Vol C Tables 4.2.6.8 and 6.1.1.4'

loop_
_geom_angle_atom_site_label_1
_geom_angle_atom_site_label_2
_geom_angle_atom_site_label_3
_geom_angle
C2 C1 C3 110.3(3)
C2 C1 C4 109.4(3)
C3 C1 C4 108.8(3)
C2 C1 P1 111.0(3)
C3 C1 P1 110.0(3)
C4 C1 P1 107.2(3)
C1 C2 H2A 109.5
C1 C2 H2B 109.5
H2A C2 H2B 109.5
C1 C2 H2C 109.5
H2A C2 H2C 109.5
H2B C2 H2C 109.5
C1 C3 H3A 109.5
C1 C3 H3B 109.5
H3A C3 H3B 109.5
C1 C3 H3C 109.5
H3A C3 H3C 109.5
H3B C3 H3C 109.5
C1 C4 H4A 109.5
C1 C4 H4B 109.5
H4A C4 H4B 109.5
C1 C4 H4C 109.5
H4A C4 H4C 109.5
H4B C4 H4C 109.5
N1 C5 C7 110.3(4)
N1 C5 C6 110.9(3)
C7 C5 C6 111.4(4)
N1 C5 H5 108.0
C7 C5 H5 108.0
C6 C5 H5 108.0
C5 C6 H6A 109.5
C5 C6 H6B 109.5
H6A C6 H6B 109.5
C5 C6 H6C 109.5
H6A C6 H6C 109.5
H6B C6 H6C 109.5
C5 C7 H7A 109.5
C5 C7 H7B 109.5
H7A C7 H7B 109.5
C5 C7 H7C 109.5
H7A C7 H7C 109.5
H7B C7 H7C 109.5
N2 C8 C10 111.2(4)
N2 C8 C9 111.0(3)
C10 C8 C9 110.4(3)
N2 C8 H8 108.0
C10 C8 H8 108.0
C9 C8 H8 108.0
C8 C9 H9A 109.5
C8 C9 H9B 109.5
H9A C9 H9B 109.5
C8 C9 H9C 109.5
H9A C9 H9C 109.5
H9B C9 H9C 109.5
C8 C10 H10A 109.5
C8 C10 H10B 109.5
H10A C10 H10B 109.5
C8 C10 H10C 109.5
H10A C10 H10C 109.5
H10B C10 H10C 109.5
C12 C11 C13 110.3(3)
C12 C11 C14 109.6(3)
C13 C11 C14 110.0(3)
C12 C11 P2 106.7(3)
C13 C11 P2 109.0(3)
C14 C11 P2 111.1(3)
C11 C12 H12A 109.5
C11 C12 H12B 109.5
H12A C12 H12B 109.5
C11 C12 H12C 109.5
H12A C12 H12C 109.5
H12B C12 H12C 109.5
C11 C13 H13A 109.5
C11 C13 H13B 109.5
H13A C13 H13B 109.5
C11 C13 H13C 109.5
H13A C13 H13C 109.5
H13B C13 H13C 109.5
C11 C14 H14A 109.5
C11 C14 H14B 109.5
H14A C14 H14B 109.5
C11 C14 H14C 109.5
H14A C14 H14C 109.5
H14B C14 H14C 109.5
N3 C15 C16 109.9(3)
N3 C15 C17 110.9(3)
C16 C15 C17 110.2(3)
N3 C15 H15 108.6
C16 C15 H15 108.6
C17 C15 H15 108.6
C15 C16 H16A 109.5
C15 C16 H16B 109.5
H16A C16 H16B 109.5
C15 C16 H16C 109.5
H16A C16 H16C 109.5
H16B C16 H16C 109.5
C15 C17 H17A 109.5
C15 C17 H17B 109.5
H17A C17 H17B 109.5
C15 C17 H17C 109.5
H17A C17 H17C 109.5
H17B C17 H17C 109.5
N4 C18 C20 109.8(4)
N4 C18 C19 109.8(3)
C20 C18 C19 112.1(4)
N4 C18 H18 108.3
C20 C18 H18 108.3
C19 C18 H18 108.3
C18 C19 H19A 109.5
C18 C19 H19B 109.5
H19A C19 H19B 109.5
C18 C19 H19C 109.5
H19A C19 H19C 109.5
H19B C19 H19C 109.5
C18 C20 H20A 109.5
C18 C20 H20B 109.5
H20A C20 H20B 109.5
C18 C20 H20C 109.5
H20A C20 H20C 109.5
H20B C20 H20C 109.5
C22 C21 C23 111.0(4)
C22 C21 C24 109.4(4)
C23 C21 C24 109.1(4)
C22 C21 P3 110.7(3)
C23 C21 P3 109.1(3)
C24 C21 P3 107.6(3)
C21 C22 H22A 109.5
C21 C22 H22B 109.5
H22A C22 H22B 109.5
C21 C22 H22C 109.5
H22A C22 H22C 109.5
H22B C22 H22C 109.5
C21 C23 H23A 109.5
C21 C23 H23B 109.5
H23A C23 H23B 109.5
C21 C23 H23C 109.5
H23A C23 H23C 109.5
H23B C23 H23C 109.5
C21 C24 H24A 109.5
C21 C24 H24B 109.5
H24A C24 H24B 109.5
C21 C24 H24C 109.5
H24A C24 H24C 109.5
H24B C24 H24C 109.5
N5 C25 C27 111.5(3)
N5 C25 C26 110.9(3)
C27 C25 C26 110.7(3)
N5 C25 H25 107.9
C27 C25 H25 107.9
C26 C25 H25 107.9
C25 C26 H26A 109.5
C25 C26 H26B 109.5
H26A C26 H26B 109.5
C25 C26 H26C 109.5
H26A C26 H26C 109.5
H26B C26 H26C 109.5
C25 C27 H27A 109.5
C25 C27 H27B 109.5
H27A C27 H27B 109.5
C25 C27 H27C 109.5
H27A C27 H27C 109.5
H27B C27 H27C 109.5
N6 C28 C30 110.8(3)
N6 C28 C29 108.6(3)
C30 C28 C29 111.8(4)
N6 C28 H28 108.5
C30 C28 H28 108.5
C29 C28 H28 108.5
C28 C29 H29A 109.5
C28 C29 H29B 109.5
H29A C29 H29B 109.5
C28 C29 H29C 109.5
H29A C29 H29C 109.5
H29B C29 H29C 109.5
C28 C30 H30A 109.5
C28 C30 H30B 109.5
H30A C30 H30B 109.5
C28 C30 H30C 109.5
H30A C30 H30C 109.5
H30B C30 H30C 109.5
C32 C31 C34 109.0(4)
C32 C31 C33 110.9(4)
C34 C31 C33 109.9(4)
C32 C31 P4 109.3(3)
C34 C31 P4 106.6(3)
C33 C31 P4 111.1(3)
C31 C32 H32A 109.5
C31 C32 H32B 109.5
H32A C32 H32B 109.5
C31 C32 H32C 109.5
H32A C32 H32C 109.5
H32B C32 H32C 109.5
C31 C33 H33A 109.5
C31 C33 H33B 109.5
H33A C33 H33B 109.5
C31 C33 H33C 109.5
H33A C33 H33C 109.5
H33B C33 H33C 109.5
C31 C34 H34A 109.5
C31 C34 H34B 109.5
H34A C34 H34B 109.5
C31 C34 H34C 109.5
H34A C34 H34C 109.5
H34B C34 H34C 109.5
N7 C35 C36 110.8(3)
N7 C35 C37 109.4(4)
C36 C35 C37 112.3(4)
N7 C35 H35 108.1
C36 C35 H35 108.1
C37 C35 H35 108.1
C35 C36 H36A 109.5
C35 C36 H36B 109.5
H36A C36 H36B 109.5
C35 C36 H36C 109.5
H36A C36 H36C 109.5
H36B C36 H36C 109.5
C35 C37 H37A 109.5
C35 C37 H37B 109.5
H37A C37 H37B 109.5
C35 C37 H37C 109.5
H37A C37 H37C 109.5
H37B C37 H37C 109.5
N8 C38 C39 110.8(4)
N8 C38 C40 110.0(4)
C39 C38 C40 111.9(4)
N8 C38 H38 108.0
C39 C38 H38 108.0
C40 C38 H38 108.0
C38 C39 H39A 109.5
C38 C39 H39B 109.5
H39A C39 H39B 109.5
C38 C39 H39C 109.5
H39A C39 H39C 109.5
H39B C39 H39C 109.5
C38 C40 H40A 109.5
C38 C40 H40B 109.5
H40A C40 H40B 109.5
C38 C40 H40C 109.5
H40A C40 H40C 109.5
H40B C40 H40C 109.5
O2 Dy1 O1 175.14(9)
O2 Dy1 O7 87.55(10)
O1 Dy1 O7 95.42(10)
O2 Dy1 O9 85.96(10)
O1 Dy1 O9 89.40(10)
O7 Dy1 O9 144.73(10)
O2 Dy1 O6 92.67(10)
O1 Dy1 O6 91.89(9)
O7 Dy1 O6 72.90(10)
O9 Dy1 O6 141.98(10)
O2 Dy1 O5 92.11(9)
O1 Dy1 O5 87.71(9)
O7 Dy1 O5 144.51(9)
O9 Dy1 O5 70.43(9)
O6 Dy1 O5 71.67(9)
O2 Dy1 O8 89.46(10)
O1 Dy1 O8 87.82(10)
O7 Dy1 O8 71.79(10)
O9 Dy1 O8 73.52(10)
O6 Dy1 O8 144.50(10)
O5 Dy1 O8 143.70(9)
C5 N1 P1 123.0(3)
C5 N1 H1 113(3)
P1 N1 H1 120(3)
C8 N2 P1 128.7(3)
C8 N2 H2 114(3)
P1 N2 H2 117(3)
C15 N3 P2 127.3(3)
C15 N3 H3 116(3)
P2 N3 H3 116(3)
C18 N4 P2 123.4(3)
C18 N4 H4 117(3)
P2 N4 H4 119(3)
C25 N5 P3 125.8(3)
C25 N5 H5C 118(3)
P3 N5 H5C 116(3)
C28 N6 P3 122.0(2)
C28 N6 H6 117(3)
P3 N6 H6 118(3)
C35 N7 P4 125.4(3)
C35 N7 H7 116(3)
P4 N7 H7 119(3)
C38 N8 P4 123.1(3)
C38 N8 H8C 117(3)
P4 N8 H8C 114(3)
P1 O1 Dy1 149.72(15)
P2 O2 Dy1 155.17(16)
Dy1 O5 H5A 111.1
Dy1 O5 H5B 111.1
H5A O5 H5B 107.7
Dy1 O6 H6D 125(3)
Dy1 O6 H6E 128(3)
H6D O6 H6E 107(4)
Dy1 O7 H7D 110.5
Dy1 O7 H7E 109.8
H7D O7 H7E 108.7
Dy1 O8 H8A 129(3)
Dy1 O8 H8B 121(4)
H8A O8 H8B 110(5)
Dy1 O9 H9D 127(3)
Dy1 O9 H9E 124(3)
H9D O9 H9E 108(4)
H10D O10 H10E 109.5
O1 P1 N1 116.12(16)
O1 P1 N2 106.34(16)
N1 P1 N2 107.36(18)
O1 P1 C1 108.71(17)
N1 P1 C1 106.18(18)
N2 P1 C1 112.27(18)
O2 P2 N4 116.11(16)
O2 P2 N3 106.35(16)
N4 P2 N3 107.23(17)
O2 P2 C11 107.71(16)
N4 P2 C11 106.45(17)
N3 P2 C11 113.19(18)
O3 P3 N5 108.94(16)
O3 P3 N6 116.83(16)
N5 P3 N6 105.56(18)
O3 P3 C21 109.22(18)
N5 P3 C21 111.16(19)
N6 P3 C21 105.06(18)
O4 P4 N8 117.18(17)
O4 P4 N7 108.53(16)
N8 P4 N7 104.53(18)
O4 P4 C31 109.50(19)
N8 P4 C31 106.09(19)
N7 P4 C31 110.89(19)

loop_
_geom_bond_atom_site_label_1
_geom_bond_atom_site_label_2
_geom_bond_distance
C1 C2 1.523(5)
C1 C3 1.537(5)
C1 C4 1.547(5)
C1 P1 1.819(4)
C2 H2A 0.9800
C2 H2B 0.9800
C2 H2C 0.9800
C3 H3A 0.9800
C3 H3B 0.9800
C3 H3C 0.9800
C4 H4A 0.9800
C4 H4B 0.9800
C4 H4C 0.9800
C5 N1 1.477(5)
C5 C7 1.514(6)
C5 C6 1.525(6)
C5 H5 1.0000
C6 H6A 0.9800
C6 H6B 0.9800
C6 H6C 0.9800
C7 H7A 0.9800
C7 H7B 0.9800
C7 H7C 0.9800
C8 N2 1.465(5)
C8 C10 1.519(6)
C8 C9 1.524(6)
C8 H8 1.0000
C9 H9A 0.9800
C9 H9B 0.9800
C9 H9C 0.9800
C10 H10A 0.9800
C10 H10B 0.9800
C10 H10C 0.9800
C11 C12 1.531(5)
C11 C13 1.532(5)
C11 C14 1.534(5)
C11 P2 1.822(4)
C12 H12A 0.9800
C12 H12B 0.9800
C12 H12C 0.9800
C13 H13A 0.9800
C13 H13B 0.9800
C13 H13C 0.9800
C14 H14A 0.9800
C14 H14B 0.9800
C14 H14C 0.9800
C15 N3 1.468(5)
C15 C16 1.523(5)
C15 C17 1.523(6)
C15 H15 1.0000
C16 H16A 0.9800
C16 H16B 0.9800
C16 H16C 0.9800
C17 H17A 0.9800
C17 H17B 0.9800
C17 H17C 0.9800
C18 N4 1.479(5)
C18 C20 1.515(6)
C18 C19 1.517(6)
C18 H18 1.0000
C19 H19A 0.9800
C19 H19B 0.9800
C19 H19C 0.9800
C20 H20A 0.9800
C20 H20B 0.9800
C20 H20C 0.9800
C21 C22 1.530(6)
C21 C23 1.539(6)
C21 C24 1.540(6)
C21 P3 1.820(4)
C22 H22A 0.9800
C22 H22B 0.9800
C22 H22C 0.9800
C23 H23A 0.9800
C23 H23B 0.9800
C23 H23C 0.9800
C24 H24A 0.9800
C24 H24B 0.9800
C24 H24C 0.9800
C25 N5 1.474(5)
C25 C27 1.511(5)
C25 C26 1.519(5)
C25 H25 1.0000
C26 H26A 0.9800
C26 H26B 0.9800
C26 H26C 0.9800
C27 H27A 0.9800
C27 H27B 0.9800
C27 H27C 0.9800
C28 N6 1.474(5)
C28 C30 1.518(6)
C28 C29 1.518(6)
C28 H28 1.0000
C29 H29A 0.9800
C29 H29B 0.9800
C29 H29C 0.9800
C30 H30A 0.9800
C30 H30B 0.9800
C30 H30C 0.9800
C31 C32 1.529(6)
C31 C34 1.538(6)
C31 C33 1.538(6)
C31 P4 1.829(4)
C32 H32A 0.9800
C32 H32B 0.9800
C32 H32C 0.9800
C33 H33A 0.9800
C33 H33B 0.9800
C33 H33C 0.9800
C34 H34A 0.9800
C34 H34B 0.9800
C34 H34C 0.9800
C35 N7 1.473(5)
C35 C36 1.502(6)
C35 C37 1.519(6)
C35 H35 1.0000
C36 H36A 0.9800
C36 H36B 0.9800
C36 H36C 0.9800
C37 H37A 0.9800
C37 H37B 0.9800
C37 H37C 0.9800
C38 N8 1.480(5)
C38 C39 1.510(6)
C38 C40 1.516(6)
C38 H38 1.0000
C39 H39A 0.9800
C39 H39B 0.9800
C39 H39C 0.9800
C40 H40A 0.9800
C40 H40B 0.9800
C40 H40C 0.9800
Dy1 O2 2.203(2)
Dy1 O1 2.208(2)
Dy1 O7 2.355(3)
Dy1 O9 2.356(3)
Dy1 O6 2.363(3)
Dy1 O5 2.366(2)
Dy1 O8 2.375(3)
N1 P1 1.621(3)
N1 H1 0.78(4)
N2 P1 1.634(3)
N2 H2 0.856(18)
N3 P2 1.632(3)
N3 H3 0.854(19)
N4 P2 1.621(3)
N4 H4 0.847(18)
N5 P3 1.628(3)
N5 H5C 0.79(4)
N6 P3 1.631(3)
N6 H6 0.854(19)
N7 P4 1.630(3)
N7 H7 0.853(19)
N8 P4 1.626(3)
N8 H8C 0.855(19)
O1 P1 1.511(3)
O2 P2 1.509(3)
O3 P3 1.507(3)
O4 P4 1.500(3)
O5 H5A 0.9028
O5 H5B 0.9037
O6 H6D 0.85(5)
O6 H6E 0.85(5)
O7 H7D 0.8819
O7 H7E 0.8809
O8 H8A 0.826(19)
O8 H8B 0.803(19)
O9 H9D 0.802(19)
O9 H9E 0.80(4)
O10 H10D 0.8703
O10 H10E 0.8697

loop_
_geom_hbond_atom_site_label_D
_geom_hbond_atom_site_label_H
_geom_hbond_atom_site_label_A
_geom_hbond_distance_DH
_geom_hbond_distance_HA
_geom_hbond_distance_DA
_geom_hbond_angle_DHA
_geom_hbond_site_symmetry_A
C29 H29C I3 0.98 3.32 4.282(5) 168.0 .
C32 H32B I1 0.98 3.09 4.039(5) 162.4 1_565
C37 H37A I2 0.98 3.30 4.276(5) 173.4 .
C39 H39C I1 0.98 3.30 4.090(5) 139.3 1_565
O5 H5A I2 0.90 2.74 3.467(2) 138.4 2_666
O5 H5B O3 0.90 1.70 2.602(3) 173.2 2_666
O7 H7D I3 0.88 2.72 3.459(3) 141.8 2_676
O10 H10D I1 0.87 2.80 3.629(4) 160.7 .
O10 H10E I2 0.87 3.04 3.890(4) 165.3 .
N2 H2 O5 0.856(18) 2.61(3) 3.378(4) 150(4) .
N3 H3 O7 0.854(19) 2.65(3) 3.426(4) 151(4) .
N5 H5C I3 0.79(4) 3.23(4) 3.998(4) 165(3) .
O6 H6E O3 0.85(5) 1.89(5) 2.686(4) 156(4) 2_666
O8 H8A I3 0.826(19) 2.66(2) 3.472(3) 167(4) 2_676
O8 H8B I1 0.803(19) 2.64(2) 3.444(3) 175(5) 2_666
N8 H8C I1 0.855(19) 2.90(2) 3.730(3) 165(3) 1_565
O9 H9D I1 0.802(19) 2.57(2) 3.366(3) 172(4) 2_666
O9 H9E I2 0.80(4) 2.65(5) 3.452(3) 174(4) 2_666
C14 H14A I2 0.98 3.11 4.069(4) 167.3 1_554
O7 H7E O4 0.88 1.77 2.624(4) 163.2 2_776
N1 H1 I3 0.78(4) 3.16(4) 3.900(3) 161(4) 1_655
N4 H4 I2 0.847(18) 3.03(2) 3.857(3) 164(3) 1_554
N6 H6 O10 0.854(19) 2.21(2) 3.050(5) 167(4) 1_455
O6 H6D O4 0.85(5) 1.84(5) 2.654(4) 158(5) 2_776

loop_
_geom_torsion_atom_site_label_1
_geom_torsion_atom_site_label_2
_geom_torsion_atom_site_label_3
_geom_torsion_atom_site_label_4
_geom_torsion
C7 C5 N1 P1 135.1(3)
C6 C5 N1 P1 -100.9(4)
C10 C8 N2 P1 113.1(4)
C9 C8 N2 P1 -123.5(4)
C16 C15 N3 P2 118.8(4)
C17 C15 N3 P2 -119.2(4)
C20 C18 N4 P2 -103.3(4)
C19 C18 N4 P2 133.0(3)
C27 C25 N5 P3 102.8(4)
C26 C25 N5 P3 -133.5(3)
C30 C28 N6 P3 94.5(4)
C29 C28 N6 P3 -142.4(3)
C36 C35 N7 P4 100.4(4)
C37 C35 N7 P4 -135.4(3)
C39 C38 N8 P4 108.8(4)
C40 C38 N8 P4 -127.0(4)
Dy1 O1 P1 N1 -120.6(3)
Dy1 O1 P1 N2 -1.3(4)
Dy1 O1 P1 C1 119.8(3)
C5 N1 P1 O1 50.0(4)
C5 N1 P1 N2 -68.8(4)
C5 N1 P1 C1 171.0(3)
C8 N2 P1 O1 -153.5(3)
C8 N2 P1 N1 -28.5(4)
C8 N2 P1 C1 87.8(4)
C2 C1 P1 O1 -175.4(2)
C3 C1 P1 O1 62.1(3)
C4 C1 P1 O1 -56.0(3)
C2 C1 P1 N1 58.9(3)
C3 C1 P1 N1 -63.5(3)
C4 C1 P1 N1 178.4(3)
C2 C1 P1 N2 -58.1(3)
C3 C1 P1 N2 179.5(3)
C4 C1 P1 N2 61.3(3)
Dy1 O2 P2 N4 -123.1(4)
Dy1 O2 P2 N3 -3.9(4)
Dy1 O2 P2 C11 117.7(4)
C18 N4 P2 O2 49.1(4)
C18 N4 P2 N3 -69.6(3)
C18 N4 P2 C11 169.0(3)
C15 N3 P2 O2 -157.4(3)
C15 N3 P2 N4 -32.5(4)
C15 N3 P2 C11 84.5(4)
C12 C11 P2 O2 -59.0(3)
C13 C11 P2 O2 60.2(3)
C14 C11 P2 O2 -178.5(2)
C12 C11 P2 N4 175.8(3)
C13 C11 P2 N4 -65.0(3)
C14 C11 P2 N4 56.3(3)
C12 C11 P2 N3 58.3(3)
C13 C11 P2 N3 177.4(3)
C14 C11 P2 N3 -61.2(3)
C25 N5 P3 O3 -29.5(4)
C25 N5 P3 N6 -155.7(3)
C25 N5 P3 C21 90.9(3)
C28 N6 P3 O3 -48.6(4)
C28 N6 P3 N5 72.7(3)
C28 N6 P3 C21 -169.8(3)
C22 C21 P3 O3 -179.7(3)
C23 C21 P3 O3 -57.4(3)
C24 C21 P3 O3 60.8(3)
C22 C21 P3 N5 60.0(3)
C23 C21 P3 N5 -177.6(3)
C24 C21 P3 N5 -59.4(3)
C22 C21 P3 N6 -53.7(3)
C23 C21 P3 N6 68.7(3)
C24 C21 P3 N6 -173.1(3)
C38 N8 P4 O4 -54.8(4)
C38 N8 P4 N7 65.3(4)
C38 N8 P4 C31 -177.4(3)
C35 N7 P4 O4 -28.2(4)
C35 N7 P4 N8 -154.0(3)
C35 N7 P4 C31 92.1(4)
C32 C31 P4 O4 -53.8(3)
C34 C31 P4 O4 63.9(3)
C33 C31 P4 O4 -176.5(3)
C32 C31 P4 N8 73.5(3)
C34 C31 P4 N8 -168.8(3)
C33 C31 P4 N8 -49.2(4)
C32 C31 P4 N7 -173.6(3)
C34 C31 P4 N7 -55.9(4)
C33 C31 P4 N7 63.8(3)
